data_7707074
loop_
_publ_author_name
'Fandzloch, Marzena'
'J\;edrzejewski, Tomasz'
'Dobrza\'nska, Liliana'
'Esteban-Parra, Gin\'es M'
'Wi\'sniewska, Joanna'
'Paneth, Agata'
'Paneth, Piotr'
'Sitkowski, Jerzy'

_publ_section_title
;
 New organometallic ruthenium(ii) complexes with purine analogs - a wide
 perspective on their biological application.
;
_journal_issue 16
_journal_name_full 'Dalton transactions (Cambridge, England : 2003)'
_journal_page_first 5557
_journal_page_last 5573
_journal_paper_doi 10.1039/d0dt03974h
_journal_volume 50
_journal_year 2021
_chemical_formula_moiety 'C19 H26 Cl2 N4 Ru'
_chemical_formula_sum 'C19 H26 Cl2 N4 Ru'
_chemical_formula_weight 482.41
_space_group_crystal_system triclinic
_space_group_IT_number 2
_space_group_name_Hall '-P 1'
_space_group_name_H-M_alt 'P -1'
_atom_sites_solution_hydrogens geom
_atom_sites_solution_primary direct
_atom_sites_solution_secondary difmap
_audit_creation_method SHELXL-2018/3
_audit_update_record
;
2020-11-02 deposited with the CCDC.	2021-03-22 downloaded from the CCDC.
;
_cell_angle_alpha 78.921(2)
_cell_angle_beta 81.651(2)
_cell_angle_gamma 83.732(2)
_cell_formula_units_Z 2
_cell_length_a 7.6438(2)
_cell_length_b 9.8677(3)
_cell_length_c 14.0374(4)
_cell_measurement_reflns_used 7404
_cell_measurement_temperature 293(2)
_cell_measurement_theta_max 36.8880
_cell_measurement_theta_min 3.2450
_cell_volume 1024.44(5)
_computing_cell_refinement 'CrysAlisPro 1.171.38.41 (Rigaku OD, 2015)'
_computing_data_collection 'CrysAlisPro 1.171.38.41 (Rigaku OD, 2015)'
_computing_data_reduction 'CrysAlisPro 1.171.38.41 (Rigaku OD, 2015)'
_computing_molecular_graphics 'Mercury (Macrae et al., 2008)'
_computing_structure_refinement 'SHELXL-2018/3 (Sheldrick, 2018)'
_computing_structure_solution 'SHELXS-2018/3 (Sheldrick, 2018)'
_diffrn_ambient_temperature 293(2)
_diffrn_measured_fraction_theta_full 0.994
_diffrn_measured_fraction_theta_max 0.991
_diffrn_measurement_device_type 'Xcalibur, Sapphire2, large Be window'
_diffrn_measurement_method \w
_diffrn_radiation_monochromator graphite
_diffrn_radiation_source 'fine-focus sealed tube'
_diffrn_radiation_type MoK\a
_diffrn_radiation_wavelength 0.71073
_diffrn_reflns_av_R_equivalents 0.0395
_diffrn_reflns_av_unetI/netI 0.0492
_diffrn_reflns_Laue_measured_fraction_full 0.994
_diffrn_reflns_Laue_measured_fraction_max 0.991
_diffrn_reflns_limit_h_max 9
_diffrn_reflns_limit_h_min -9
_diffrn_reflns_limit_k_max 10
_diffrn_reflns_limit_k_min -12
_diffrn_reflns_limit_l_max 17
_diffrn_reflns_limit_l_min -17
_diffrn_reflns_number 8849
_diffrn_reflns_point_group_measured_fraction_full 0.994
_diffrn_reflns_point_group_measured_fraction_max 0.991
_diffrn_reflns_theta_full 25.242
_diffrn_reflns_theta_max 26.371
_diffrn_reflns_theta_min 2.794
_exptl_absorpt_coefficient_mu 1.036
_exptl_absorpt_correction_T_max 0.9310
_exptl_absorpt_correction_T_min 0.6941
_exptl_absorpt_correction_type multi-scan
_exptl_absorpt_process_details
;
CrysAlisPro 1.171.38.41 (Rigaku Oxford Diffraction, 2015)
Empirical absorption correction using spherical harmonics,
 implemented in SCALE3 ABSPACK scaling algorithm.
;
_exptl_crystal_colour brown
_exptl_crystal_density_diffrn 1.564
_exptl_crystal_density_method 'not measured'
_exptl_crystal_description block
_exptl_crystal_F_000 492
_exptl_crystal_size_max 0.380
_exptl_crystal_size_mid 0.250
_exptl_crystal_size_min 0.070
_refine_diff_density_max 0.698
_refine_diff_density_min -1.051
_refine_diff_density_rms 0.124
_refine_ls_extinction_method none
_refine_ls_goodness_of_fit_ref 1.066
_refine_ls_hydrogen_treatment constr
_refine_ls_matrix_type full
_refine_ls_number_parameters 240
_refine_ls_number_reflns 4171
_refine_ls_number_restraints 0
_refine_ls_restrained_S_all 1.066
_refine_ls_R_factor_all 0.0403
_refine_ls_R_factor_gt 0.0373
_refine_ls_shift/su_max 0.001
_refine_ls_shift/su_mean 0.000
_refine_ls_structure_factor_coef Fsqd
_refine_ls_weighting_details 'w=1/[\s^2^(Fo^2^)+(0.0539P)^2^+0.8419P] where P=(Fo^2^+2Fc^2^)/3'
_refine_ls_weighting_scheme calc
_refine_ls_wR_factor_gt 0.0962
_refine_ls_wR_factor_ref 0.1002
_reflns_Friedel_coverage 0.000
_reflns_number_gt 3857
_reflns_number_total 4171
_reflns_threshold_expression 'I > 2\s(I)'
_cod_data_source_file d0dt03974h2.cif
_cod_data_source_block 2
_cod_depositor_comments 'Adding full bibliography for 7707073--7707074.cif.'
_cod_database_code 7707074
_shelx_shelxl_version_number 2018/3
_shelx_space_group_comment
;
The symmetry employed for this shelxl refinement is uniquely defined
by the following loop, which should always be used as a source of
symmetry information in preference to the above space-group names.
They are only intended as comments.
;
_shelx_estimated_absorpt_t_min 0.694
_shelx_estimated_absorpt_t_max 0.931

loop_
_space_group_symop_operation_xyz
'x, y, z'
'-x, -y, -z'

loop_
_atom_site_label
_atom_site_type_symbol
_atom_site_fract_x
_atom_site_fract_y
_atom_site_fract_z
_atom_site_U_iso_or_equiv
_atom_site_adp_type
_atom_site_occupancy
_atom_site_site_symmetry_order
_atom_site_calc_flag
_atom_site_refinement_flags_posn
_atom_site_refinement_flags_adp
_atom_site_refinement_flags_occupancy
_atom_site_disorder_assembly
_atom_site_disorder_group
Ru1 Ru 0.30387(3) 0.41552(2) 0.18381(2) 0.01137(10) Uani 1 1 d . . . . .
Cl1 Cl 0.40656(10) 0.63801(8) 0.18906(5) 0.01800(18) Uani 1 1 d . . . . .
N1 N 0.3285(3) 0.4176(3) 0.48910(18) 0.0151(5) Uani 1 1 d . . . . .
Cl2 Cl 0.59785(10) 0.31105(8) 0.21188(5) 0.01826(18) Uani 1 1 d . . . . .
C2 C 0.3750(4) 0.4379(3) 0.3934(2) 0.0159(6) Uani 1 1 d . . . . .
H2 H 0.479382 0.477055 0.364288 0.019 Uiso 1 1 calc R U . . .
N3 N 0.2608(3) 0.3982(3) 0.33961(18) 0.0144(5) Uani 1 1 d . . . . .
C3A C 0.1282(4) 0.3484(3) 0.4078(2) 0.0140(6) Uani 1 1 d . . . . .
N4 N -0.0195(3) 0.2946(3) 0.39646(19) 0.0152(5) Uani 1 1 d . . . . .
C5 C -0.1289(4) 0.2553(3) 0.4780(2) 0.0147(6) Uani 1 1 d . . . . .
C6 C -0.0943(4) 0.2707(3) 0.5712(2) 0.0154(6) Uani 1 1 d . . . . .
H6 H -0.176790 0.245155 0.625630 0.018 Uiso 1 1 calc R U . . .
C7 C 0.0583(4) 0.3226(3) 0.5829(2) 0.0157(6) Uani 1 1 d . . . . .
N8 N 0.1692(3) 0.3601(3) 0.49806(18) 0.0147(5) Uani 1 1 d . . . . .
C9 C 0.1076(4) 0.5230(3) 0.0862(2) 0.0158(6) Uani 1 1 d . . . . .
C10 C 0.0244(4) 0.4245(3) 0.1596(2) 0.0137(6) Uani 1 1 d . . . . .
H10 H -0.079409 0.451480 0.197198 0.016 Uiso 1 1 calc R U . . .
C11 C 0.0962(4) 0.2834(3) 0.1776(2) 0.0150(6) Uani 1 1 d . . . . .
H11 H 0.038862 0.220210 0.226865 0.018 Uiso 1 1 calc R U . . .
C12 C 0.2530(4) 0.2384(3) 0.1217(2) 0.0137(6) Uani 1 1 d . . . . .
C13 C 0.3355(4) 0.3387(3) 0.0465(2) 0.0161(6) Uani 1 1 d . . . . .
H13 H 0.438102 0.311327 0.008121 0.019 Uiso 1 1 calc R U . . .
C14 C 0.2665(4) 0.4767(3) 0.0289(2) 0.0158(6) Uani 1 1 d . . . . .
H14 H 0.323968 0.539490 -0.020605 0.019 Uiso 1 1 calc R U . . .
C15 C 0.0419(5) 0.6741(3) 0.0686(2) 0.0207(7) Uani 1 1 d . . . . .
H15A H -0.082331 0.684052 0.092155 0.031 Uiso 1 1 calc R U . . .
H15B H 0.060158 0.710734 -0.000197 0.031 Uiso 1 1 calc R U . . .
H15C H 0.106043 0.723818 0.102769 0.031 Uiso 1 1 calc R U . . .
C16 C 0.3339(4) 0.0900(3) 0.1375(2) 0.0189(7) Uani 1 1 d . . . . .
H16 H 0.462804 0.092147 0.121209 0.023 Uiso 1 1 calc R U . . .
C17 C 0.2972(5) 0.0137(4) 0.2425(3) 0.0291(8) Uani 1 1 d . . . . .
H17A H 0.337074 0.064794 0.285863 0.044 Uiso 1 1 calc R U . . .
H17B H 0.359381 -0.076842 0.248667 0.044 Uiso 1 1 calc R U . . .
H17C H 0.172128 0.005193 0.259284 0.044 Uiso 1 1 calc R U . . .
C18 C 0.2688(5) 0.0151(4) 0.0645(3) 0.0315(9) Uani 1 1 d . . . . .
H18A H 0.143440 0.007337 0.080714 0.047 Uiso 1 1 calc R U . . .
H18B H 0.329633 -0.075733 0.067854 0.047 Uiso 1 1 calc R U . . .
H18C H 0.292571 0.066997 -0.000529 0.047 Uiso 1 1 calc R U . . .
C51 C -0.2885(4) 0.1862(3) 0.4669(2) 0.0182(7) Uani 1 1 d . . . . .
H51A H -0.334706 0.230517 0.406692 0.022 Uiso 1 1 calc R U . . .
H51B H -0.380505 0.196574 0.521015 0.022 Uiso 1 1 calc R U . . .
C52 C -0.2400(5) 0.0321(4) 0.4649(3) 0.0311(9) Uani 1 1 d . . . . .
H52A H -0.145631 0.021818 0.412992 0.047 Uiso 1 1 calc R U . . .
H52B H -0.341817 -0.009247 0.454186 0.047 Uiso 1 1 calc R U . . .
H52C H -0.202117 -0.012988 0.526309 0.047 Uiso 1 1 calc R U . . .
C71 C 0.1177(4) 0.3351(3) 0.6775(2) 0.0185(7) Uani 1 1 d . . . . .
H71A H 0.014901 0.340558 0.726483 0.022 Uiso 1 1 calc R U . . .
H71B H 0.175880 0.420018 0.668794 0.022 Uiso 1 1 calc R U . . .
C72 C 0.2462(5) 0.2112(4) 0.7138(2) 0.0252(8) Uani 1 1 d . . . . .
H72A H 0.186591 0.127613 0.726308 0.038 Uiso 1 1 calc R U . . .
H72B H 0.285711 0.224406 0.772958 0.038 Uiso 1 1 calc R U . . .
H72C H 0.346614 0.204116 0.664693 0.038 Uiso 1 1 calc R U . . .

loop_
_atom_site_aniso_label
_atom_site_aniso_U_11
_atom_site_aniso_U_22
_atom_site_aniso_U_33
_atom_site_aniso_U_23
_atom_site_aniso_U_13
_atom_site_aniso_U_12
Ru1 0.01123(15) 0.01411(16) 0.00895(15) -0.00187(10) -0.00116(10) -0.00238(10)
Cl1 0.0233(4) 0.0174(4) 0.0150(4) -0.0018(3) -0.0044(3) -0.0082(3)
N1 0.0135(13) 0.0175(13) 0.0148(13) -0.0033(11) -0.0028(10) -0.0009(10)
Cl2 0.0124(4) 0.0265(4) 0.0157(4) -0.0034(3) -0.0032(3) 0.0004(3)
C2 0.0135(15) 0.0203(16) 0.0146(15) -0.0033(12) -0.0042(12) -0.0011(12)
N3 0.0137(13) 0.0170(14) 0.0128(13) -0.0023(10) -0.0032(10) -0.0014(10)
C3A 0.0152(14) 0.0141(15) 0.0124(14) -0.0040(12) -0.0017(11) 0.0023(12)
N4 0.0144(13) 0.0150(13) 0.0151(13) -0.0027(10) -0.0002(10) 0.0016(10)
C5 0.0151(15) 0.0124(15) 0.0148(15) 0.0001(12) -0.0024(12) 0.0026(12)
C6 0.0175(15) 0.0144(15) 0.0099(14) 0.0034(12) 0.0026(11) 0.0015(12)
C7 0.0210(16) 0.0149(16) 0.0086(14) -0.0016(12) 0.0013(12) 0.0045(12)
N8 0.0146(13) 0.0167(13) 0.0126(12) -0.0031(10) -0.0026(10) 0.0008(10)
C9 0.0199(16) 0.0173(16) 0.0135(15) -0.0034(12) -0.0126(12) -0.0005(13)
C10 0.0094(13) 0.0184(16) 0.0162(15) -0.0084(12) -0.0030(11) -0.0025(12)
C11 0.0154(15) 0.0194(16) 0.0104(14) -0.0001(12) -0.0019(11) -0.0068(12)
C12 0.0166(15) 0.0130(15) 0.0130(14) -0.0046(12) -0.0031(12) -0.0026(12)
C13 0.0154(15) 0.0220(17) 0.0134(15) -0.0067(13) -0.0009(12) -0.0076(13)
C14 0.0201(16) 0.0185(16) 0.0099(14) -0.0015(12) -0.0045(12) -0.0054(13)
C15 0.0276(18) 0.0161(16) 0.0206(17) -0.0056(13) -0.0101(14) 0.0014(13)
C16 0.0205(16) 0.0150(16) 0.0206(16) -0.0020(13) -0.0010(13) -0.0033(13)
C17 0.036(2) 0.0174(18) 0.0275(19) 0.0033(15) 0.0025(16) 0.0044(15)
C18 0.037(2) 0.0224(19) 0.039(2) -0.0121(17) -0.0116(17) 0.0027(16)
C51 0.0116(14) 0.0265(18) 0.0149(15) -0.0017(13) 0.0018(11) -0.0030(13)
C52 0.0228(18) 0.029(2) 0.043(2) -0.0136(18) -0.0012(16) -0.0045(15)
C71 0.0247(17) 0.0206(17) 0.0095(14) -0.0024(12) -0.0012(12) -0.0012(13)
C72 0.0278(18) 0.030(2) 0.0183(17) -0.0047(15) -0.0082(14) 0.0004(15)

loop_
_atom_type_symbol
_atom_type_description
_atom_type_scat_dispersion_real
_atom_type_scat_dispersion_imag
_atom_type_scat_source
C C 0.0033 0.0016 'International Tables Vol C Tables 4.2.6.8 and 6.1.1.4'
H H 0.0000 0.0000 'International Tables Vol C Tables 4.2.6.8 and 6.1.1.4'
N N 0.0061 0.0033 'International Tables Vol C Tables 4.2.6.8 and 6.1.1.4'
Cl Cl 0.1484 0.1585 'International Tables Vol C Tables 4.2.6.8 and 6.1.1.4'
Ru Ru -1.2594 0.8363 'International Tables Vol C Tables 4.2.6.8 and 6.1.1.4'

loop_
_geom_angle_atom_site_label_1
_geom_angle_atom_site_label_2
_geom_angle_atom_site_label_3
_geom_angle
_geom_angle_site_symmetry_1
_geom_angle_site_symmetry_3
_geom_angle_publ_flag
N3 Ru1 C13 155.24(11) . . ?
N3 Ru1 C11 95.08(10) . . ?
C13 Ru1 C11 67.63(11) . . ?
N3 Ru1 C12 117.94(11) . . ?
C13 Ru1 C12 38.12(11) . . ?
C11 Ru1 C12 37.67(11) . . ?
N3 Ru1 C14 161.16(11) . . ?
C13 Ru1 C14 37.21(12) . . ?
C11 Ru1 C14 79.99(11) . . ?
C12 Ru1 C14 68.40(11) . . ?
N3 Ru1 C10 97.72(10) . . ?
C13 Ru1 C10 79.74(11) . . ?
C11 Ru1 C10 38.05(11) . . ?
C12 Ru1 C10 68.53(11) . . ?
C14 Ru1 C10 67.21(11) . . ?
N3 Ru1 C9 123.33(11) . . ?
C13 Ru1 C9 68.10(11) . . ?
C11 Ru1 C9 68.13(12) . . ?
C12 Ru1 C9 81.57(11) . . ?
C14 Ru1 C9 38.00(11) . . ?
C10 Ru1 C9 37.00(12) . . ?
N3 Ru1 Cl2 83.99(7) . . ?
C13 Ru1 Cl2 89.33(9) . . ?
C11 Ru1 Cl2 119.45(9) . . ?
C12 Ru1 Cl2 90.71(8) . . ?
C14 Ru1 Cl2 114.34(9) . . ?
C10 Ru1 Cl2 157.45(8) . . ?
C9 Ru1 Cl2 152.07(8) . . ?
N3 Ru1 Cl1 83.38(7) . . ?
C13 Ru1 Cl1 120.29(9) . . ?
C11 Ru1 Cl1 152.24(9) . . ?
C12 Ru1 Cl1 158.40(8) . . ?
C14 Ru1 Cl1 92.55(8) . . ?
C10 Ru1 Cl1 114.50(8) . . ?
C9 Ru1 Cl1 89.51(8) . . ?
Cl2 Ru1 Cl1 88.05(3) . . ?
C2 N1 N8 101.7(2) . . ?
N1 C2 N3 116.1(3) . . ?
N1 C2 H2 121.9 . . ?
N3 C2 H2 121.9 . . ?
C3A N3 C2 103.6(2) . . ?
C3A N3 Ru1 132.1(2) . . ?
C2 N3 Ru1 124.3(2) . . ?
N4 C3A N3 129.6(3) . . ?
N4 C3A N8 122.7(3) . . ?
N3 C3A N8 107.7(3) . . ?
C5 N4 C3A 116.3(3) . . ?
N4 C5 C6 122.5(3) . . ?
N4 C5 C51 116.6(3) . . ?
C6 C5 C51 120.8(3) . . ?
C7 C6 C5 121.1(3) . . ?
C7 C6 H6 119.4 . . ?
C5 C6 H6 119.4 . . ?
C6 C7 N8 114.9(3) . . ?
C6 C7 C71 126.7(3) . . ?
N8 C7 C71 118.3(3) . . ?
C7 N8 C3A 122.4(3) . . ?
C7 N8 N1 126.7(3) . . ?
C3A N8 N1 110.9(2) . . ?
C10 C9 C14 117.7(3) . . ?
C10 C9 C15 122.8(3) . . ?
C14 C9 C15 119.4(3) . . ?
C10 C9 Ru1 70.64(17) . . ?
C14 C9 Ru1 69.90(17) . . ?
C15 C9 Ru1 128.4(2) . . ?
C9 C10 C11 121.2(3) . . ?
C9 C10 Ru1 72.36(17) . . ?
C11 C10 Ru1 70.26(17) . . ?
C9 C10 H10 119.4 . . ?
C11 C10 H10 119.4 . . ?
Ru1 C10 H10 130.7 . . ?
C12 C11 C10 121.0(3) . . ?
C12 C11 Ru1 71.48(17) . . ?
C10 C11 Ru1 71.69(17) . . ?
C12 C11 H11 119.5 . . ?
C10 C11 H11 119.5 . . ?
Ru1 C11 H11 129.9 . . ?
C11 C12 C13 117.5(3) . . ?
C11 C12 C16 123.1(3) . . ?
C13 C12 C16 119.5(3) . . ?
C11 C12 Ru1 70.84(17) . . ?
C13 C12 Ru1 70.39(17) . . ?
C16 C12 Ru1 130.4(2) . . ?
C14 C13 C12 121.8(3) . . ?
C14 C13 Ru1 72.10(17) . . ?
C12 C13 Ru1 71.49(17) . . ?
C14 C13 H13 119.1 . . ?
C12 C13 H13 119.1 . . ?
Ru1 C13 H13 130.0 . . ?
C13 C14 C9 120.8(3) . . ?
C13 C14 Ru1 70.69(17) . . ?
C9 C14 Ru1 72.10(16) . . ?
C13 C14 H14 119.6 . . ?
C9 C14 H14 119.6 . . ?
Ru1 C14 H14 130.3 . . ?
C9 C15 H15A 109.5 . . ?
C9 C15 H15B 109.5 . . ?
H15A C15 H15B 109.5 . . ?
C9 C15 H15C 109.5 . . ?
H15A C15 H15C 109.5 . . ?
H15B C15 H15C 109.5 . . ?
C12 C16 C17 113.7(3) . . ?
C12 C16 C18 108.2(3) . . ?
C17 C16 C18 112.0(3) . . ?
C12 C16 H16 107.6 . . ?
C17 C16 H16 107.6 . . ?
C18 C16 H16 107.6 . . ?
C16 C17 H17A 109.5 . . ?
C16 C17 H17B 109.5 . . ?
H17A C17 H17B 109.5 . . ?
C16 C17 H17C 109.5 . . ?
H17A C17 H17C 109.5 . . ?
H17B C17 H17C 109.5 . . ?
C16 C18 H18A 109.5 . . ?
C16 C18 H18B 109.5 . . ?
H18A C18 H18B 109.5 . . ?
C16 C18 H18C 109.5 . . ?
H18A C18 H18C 109.5 . . ?
H18B C18 H18C 109.5 . . ?
C5 C51 C52 110.6(3) . . ?
C5 C51 H51A 109.5 . . ?
C52 C51 H51A 109.5 . . ?
C5 C51 H51B 109.5 . . ?
C52 C51 H51B 109.5 . . ?
H51A C51 H51B 108.1 . . ?
C51 C52 H52A 109.5 . . ?
C51 C52 H52B 109.5 . . ?
H52A C52 H52B 109.5 . . ?
C51 C52 H52C 109.5 . . ?
H52A C52 H52C 109.5 . . ?
H52B C52 H52C 109.5 . . ?
C7 C71 C72 111.6(3) . . ?
C7 C71 H71A 109.3 . . ?
C72 C71 H71A 109.3 . . ?
C7 C71 H71B 109.3 . . ?
C72 C71 H71B 109.3 . . ?
H71A C71 H71B 108.0 . . ?
C71 C72 H72A 109.5 . . ?
C71 C72 H72B 109.5 . . ?
H72A C72 H72B 109.5 . . ?
C71 C72 H72C 109.5 . . ?
H72A C72 H72C 109.5 . . ?
H72B C72 H72C 109.5 . . ?

loop_
_geom_bond_atom_site_label_1
_geom_bond_atom_site_label_2
_geom_bond_distance
_geom_bond_site_symmetry_2
_geom_bond_publ_flag
Ru1 N3 2.140(2) . ?
Ru1 C13 2.176(3) . ?
Ru1 C11 2.182(3) . ?
Ru1 C12 2.191(3) . ?
Ru1 C14 2.194(3) . ?
Ru1 C10 2.201(3) . ?
Ru1 C9 2.224(3) . ?
Ru1 Cl2 2.4213(8) . ?
Ru1 Cl1 2.4283(8) . ?
N1 C2 1.321(4) . ?
N1 N8 1.378(4) . ?
C2 N3 1.365(4) . ?
C2 H2 0.9300 . ?
N3 C3A 1.353(4) . ?
C3A N4 1.341(4) . ?
C3A N8 1.377(4) . ?
N4 C5 1.335(4) . ?
C5 C6 1.412(4) . ?
C5 C51 1.502(4) . ?
C6 C7 1.367(5) . ?
C6 H6 0.9300 . ?
C7 N8 1.371(4) . ?
C7 C71 1.494(4) . ?
C9 C10 1.404(4) . ?
C9 C14 1.439(4) . ?
C9 C15 1.505(4) . ?
C10 C11 1.429(4) . ?
C10 H10 0.9300 . ?
C11 C12 1.412(4) . ?
C11 H11 0.9300 . ?
C12 C13 1.426(4) . ?
C12 C16 1.514(4) . ?
C13 C14 1.395(4) . ?
C13 H13 0.9300 . ?
C14 H14 0.9300 . ?
C15 H15A 0.9600 . ?
C15 H15B 0.9600 . ?
C15 H15C 0.9600 . ?
C16 C17 1.523(5) . ?
C16 C18 1.537(5) . ?
C16 H16 0.9800 . ?
C17 H17A 0.9600 . ?
C17 H17B 0.9600 . ?
C17 H17C 0.9600 . ?
C18 H18A 0.9600 . ?
C18 H18B 0.9600 . ?
C18 H18C 0.9600 . ?
C51 C52 1.530(5) . ?
C51 H51A 0.9700 . ?
C51 H51B 0.9700 . ?
C52 H52A 0.9600 . ?
C52 H52B 0.9600 . ?
C52 H52C 0.9600 . ?
C71 C72 1.538(5) . ?
C71 H71A 0.9700 . ?
C71 H71B 0.9700 . ?
C72 H72A 0.9600 . ?
C72 H72B 0.9600 . ?
C72 H72C 0.9600 . ?

loop_
_geom_torsion_atom_site_label_1
_geom_torsion_atom_site_label_2
_geom_torsion_atom_site_label_3
_geom_torsion_atom_site_label_4
_geom_torsion
_geom_torsion_site_symmetry_1
_geom_torsion_site_symmetry_2
_geom_torsion_site_symmetry_3
_geom_torsion_site_symmetry_4
_geom_torsion_publ_flag
N8 N1 C2 N3 -0.4(4) . . . . ?
N1 C2 N3 C3A 0.4(4) . . . . ?
N1 C2 N3 Ru1 -178.9(2) . . . . ?
C2 N3 C3A N4 -179.6(3) . . . . ?
Ru1 N3 C3A N4 -0.4(5) . . . . ?
C2 N3 C3A N8 -0.2(3) . . . . ?
Ru1 N3 C3A N8 179.0(2) . . . . ?
N3 C3A N4 C5 -179.1(3) . . . . ?
N8 C3A N4 C5 1.6(4) . . . . ?
C3A N4 C5 C6 0.9(4) . . . . ?
C3A N4 C5 C51 -176.0(3) . . . . ?
N4 C5 C6 C7 -2.5(5) . . . . ?
C51 C5 C6 C7 174.3(3) . . . . ?
C5 C6 C7 N8 1.4(4) . . . . ?
C5 C6 C7 C71 -175.4(3) . . . . ?
C6 C7 N8 C3A 1.0(4) . . . . ?
C71 C7 N8 C3A 178.1(3) . . . . ?
C6 C7 N8 N1 178.5(3) . . . . ?
C71 C7 N8 N1 -4.4(4) . . . . ?
N4 C3A N8 C7 -2.7(5) . . . . ?
N3 C3A N8 C7 177.9(3) . . . . ?
N4 C3A N8 N1 179.5(3) . . . . ?
N3 C3A N8 N1 0.0(3) . . . . ?
C2 N1 N8 C7 -177.5(3) . . . . ?
C2 N1 N8 C3A 0.2(3) . . . . ?
C14 C9 C10 C11 0.8(4) . . . . ?
C15 C9 C10 C11 -176.5(3) . . . . ?
Ru1 C9 C10 C11 -52.6(2) . . . . ?
C14 C9 C10 Ru1 53.4(2) . . . . ?
C15 C9 C10 Ru1 -123.9(3) . . . . ?
C9 C10 C11 C12 -0.3(4) . . . . ?
Ru1 C10 C11 C12 -53.9(3) . . . . ?
C9 C10 C11 Ru1 53.6(2) . . . . ?
C10 C11 C12 C13 -0.5(4) . . . . ?
Ru1 C11 C12 C13 -54.5(2) . . . . ?
C10 C11 C12 C16 -179.6(3) . . . . ?
Ru1 C11 C12 C16 126.4(3) . . . . ?
C10 C11 C12 Ru1 54.0(2) . . . . ?
C11 C12 C13 C14 0.8(4) . . . . ?
C16 C12 C13 C14 180.0(3) . . . . ?
Ru1 C12 C13 C14 -53.9(3) . . . . ?
C11 C12 C13 Ru1 54.7(2) . . . . ?
C16 C12 C13 Ru1 -126.1(3) . . . . ?
C12 C13 C14 C9 -0.3(4) . . . . ?
Ru1 C13 C14 C9 -54.0(2) . . . . ?
C12 C13 C14 Ru1 53.6(3) . . . . ?
C10 C9 C14 C13 -0.5(4) . . . . ?
C15 C9 C14 C13 176.9(3) . . . . ?
Ru1 C9 C14 C13 53.3(2) . . . . ?
C10 C9 C14 Ru1 -53.8(2) . . . . ?
C15 C9 C14 Ru1 123.6(3) . . . . ?
C11 C12 C16 C17 -29.4(4) . . . . ?
C13 C12 C16 C17 151.5(3) . . . . ?
Ru1 C12 C16 C17 62.9(4) . . . . ?
C11 C12 C16 C18 95.6(4) . . . . ?
C13 C12 C16 C18 -83.5(4) . . . . ?
Ru1 C12 C16 C18 -172.1(2) . . . . ?
N4 C5 C51 C52 82.6(3) . . . . ?
C6 C5 C51 C52 -94.4(3) . . . . ?
C6 C7 C71 C72 95.9(4) . . . . ?
N8 C7 C71 C72 -80.8(4) . . . . ?
